data_7229197
loop_
_publ_author_name
'Burrows, Andrew D.'
'Chan, Siobhan'
'Gee, William J.'
'Mahon, Mary F.'
'Richardson, Christopher'
'Sebestyen, Viorica M.'
'Turski, Domenyk'
'Warren, Mark R.'

_publ_section_title
;
 The impact of N,N&#x2032;-ditopic ligand length and geometry on the
 structures of zinc-based mixed-linker metal--organic frameworks
;
_journal_name_full CrystEngComm
_journal_paper_doi 10.1039/C7CE01447C
_journal_year 2017
_chemical_formula_sum 'C40 H29 N5 O9 Zn2'
_chemical_formula_weight 854.42
_chemical_name_systematic
;
 ?
;
_space_group_crystal_system triclinic
_space_group_IT_number 2
_space_group_name_Hall '-P 1'
_space_group_name_H-M_alt 'P -1'
_symmetry_space_group_name_Hall '-P 1'
_symmetry_space_group_name_H-M 'P -1'
_atom_sites_solution_hydrogens geom
_audit_creation_method SHELXL-2014
_audit_update_record
;
2017-06-09 deposited with the CCDC.
2017-09-12 downloaded from the CCDC.
;
_cell_angle_alpha 93.7140(10)
_cell_angle_beta 99.8220(10)
_cell_angle_gamma 99.8070(10)
_cell_formula_units_Z 2
_cell_length_a 8.1920(2)
_cell_length_b 16.4330(4)
_cell_length_c 16.4440(4)
_cell_measurement_reflns_used 95074
_cell_measurement_temperature 150(2)
_cell_measurement_theta_max 27.485
_cell_measurement_theta_min 2.910
_cell_volume 2139.30(9)
_computing_cell_refinement 'HKL Scalepack (Otwinowski & Minor 1997)'
_computing_data_collection 'Collect (Bruker AXS BV 1997-2004)'
_computing_data_reduction 'Denzo & Scalepack (Otwinowski, Minor 1997)'
_computing_molecular_graphics 'Olex2 (Dolomanov et al., 2009)'
_computing_publication_material 'Olex2 (Dolomanov et al., 2009)'
_computing_structure_refinement 'SHELXL-2014 (Sheldrick, 2014)'
_computing_structure_solution 'SHELXS-97 (Sheldrick 1990)'
_diffrn_ambient_temperature 150.15
_diffrn_measured_fraction_theta_full 0.996
_diffrn_measured_fraction_theta_max 0.992
_diffrn_measurement_device_type '95mm CCD camera on \k-goniostat'
_diffrn_measurement_method CCD
_diffrn_radiation_monochromator 'horizonally mounted graphite crystal'
_diffrn_radiation_source 'fine-focus sealed tube'
_diffrn_radiation_type MoK\a
_diffrn_radiation_wavelength 0.71073
_diffrn_reflns_av_R_equivalents 0.0719
_diffrn_reflns_av_unetI/netI 0.0667
_diffrn_reflns_Laue_measured_fraction_full 0.996
_diffrn_reflns_Laue_measured_fraction_max 0.992
_diffrn_reflns_limit_h_max 10
_diffrn_reflns_limit_h_min -10
_diffrn_reflns_limit_k_max 21
_diffrn_reflns_limit_k_min -21
_diffrn_reflns_limit_l_max 21
_diffrn_reflns_limit_l_min -21
_diffrn_reflns_number 42369
_diffrn_reflns_point_group_measured_fraction_full 0.996
_diffrn_reflns_point_group_measured_fraction_max 0.992
_diffrn_reflns_theta_full 25.242
_diffrn_reflns_theta_max 27.562
_diffrn_reflns_theta_min 3.535
_exptl_absorpt_coefficient_mu 1.177
_exptl_absorpt_correction_T_max 0.843
_exptl_absorpt_correction_T_min 0.776
_exptl_absorpt_correction_type multi-scan
_exptl_absorpt_process_details
;
multi-scan from symmetry-related measurements 
 Sortav (Blessing 1995)
;
_exptl_crystal_colour pale-yellow-tinge
_exptl_crystal_density_diffrn 1.326
_exptl_crystal_description needle
_exptl_crystal_F_000 872
_exptl_crystal_size_max 0.20
_exptl_crystal_size_mid 0.13
_exptl_crystal_size_min 0.08
_refine_diff_density_max 0.395
_refine_diff_density_min -0.409
_refine_diff_density_rms 0.069
_refine_ls_extinction_method none
_refine_ls_goodness_of_fit_ref 1.041
_refine_ls_hydrogen_treatment constr
_refine_ls_matrix_type full
_refine_ls_number_parameters 550
_refine_ls_number_reflns 9831
_refine_ls_number_restraints 25
_refine_ls_restrained_S_all 1.042
_refine_ls_R_factor_all 0.0941
_refine_ls_R_factor_gt 0.0488
_refine_ls_shift/su_max 0.001
_refine_ls_shift/su_mean 0.000
_refine_ls_structure_factor_coef Fsqd
_refine_ls_weighting_details 'w=1/[\s^2^(Fo^2^)+(0.0709P)^2^+0.8851P] where P=(Fo^2^+2Fc^2^)/3'
_refine_ls_weighting_scheme calc
_refine_ls_wR_factor_gt 0.1306
_refine_ls_wR_factor_ref 0.1493
_reflns_Friedel_coverage 0.000
_reflns_number_gt 5918
_reflns_number_total 9831
_reflns_threshold_expression 'I > 2\s(I)'
_cod_data_source_file c7ce01447c2.cif
_cod_data_source_block cpd-5a-k10adb24_sq
_cod_database_code 7229197
_shelx_space_group_comment
;
The symmetry employed for this shelxl refinement is uniquely defined
by the following loop, which should always be used as a source of
symmetry information in preference to the above space-group names.
They are only intended as comments.
;
_shelx_estimated_absorpt_t_min 0.799
_shelx_estimated_absorpt_t_max 0.917
_shelxl_version_number 2014-3

loop_
_space_group_symop_operation_xyz
'x, y, z'
'-x, -y, -z'

loop_
_atom_site_label
_atom_site_type_symbol
_atom_site_fract_x
_atom_site_fract_y
_atom_site_fract_z
_atom_site_U_iso_or_equiv
_atom_site_adp_type
_atom_site_occupancy
_atom_site_site_symmetry_order
_atom_site_calc_flag
_atom_site_refinement_flags_posn
_atom_site_refinement_flags_adp
_atom_site_refinement_flags_occupancy
_atom_site_disorder_assembly
_atom_site_disorder_group
Zn1 Zn 0.48436(5) 0.75228(3) 0.67545(3) 0.04783(14) Uani 1 1 d . . . . .
Zn2 Zn -0.01561(5) 0.67557(3) 0.75202(3) 0.04758(14) Uani 1 1 d . . . . .
O1 O 0.2903(3) 0.70297(15) 0.59039(15) 0.0502(6) Uani 1 1 d . . . . .
O2 O 0.0886(3) 0.72599(17) 0.65980(16) 0.0552(7) Uani 1 1 d . . . . .
O3 O -0.5880(3) 0.34051(15) 0.27439(17) 0.0544(6) Uani 1 1 d . . . . .
O4 O -0.7903(3) 0.41007(15) 0.29741(16) 0.0497(6) Uani 1 1 d . . . . .
O5 O 0.1695(3) 0.62015(17) 0.79357(19) 0.0593(7) Uani 1 1 d . . . . .
O6 O 0.0129(4) 0.60421(18) 0.88961(18) 0.0707(8) Uani 1 1 d . . . . .
O7 O 0.6692(3) 0.79349(18) 0.62029(18) 0.0600(7) Uani 1 1 d . . . . .
O8 O 0.5130(4) 0.89052(18) 0.60432(19) 0.0717(8) Uani 1 1 d . . . . .
N1 N 0.4460(3) 0.81406(17) 0.77793(18) 0.0423(7) Uani 1 1 d . . . . .
N2 N 0.2793(4) 0.89506(19) 1.0536(2) 0.0551(8) Uani 1 1 d . . . . .
N3 N 0.2200(4) 0.94610(19) 1.1047(2) 0.0550(8) Uani 1 1 d . . . . .
N4 N 0.0545(3) 1.22216(18) 1.18618(18) 0.0434(7) Uani 1 1 d . . . . .
C1 C 0.4461(4) 0.7785(2) 0.8487(2) 0.0498(9) Uani 1 1 d . . . . .
H1 H 0.4790 0.7259 0.8518 0.060 Uiso 1 1 calc R U . . .
C2 C 0.4004(5) 0.8150(2) 0.9177(2) 0.0489(9) Uani 1 1 d . . . . .
H2 H 0.4014 0.7875 0.9668 0.059 Uiso 1 1 calc R U . . .
C3 C 0.3531(4) 0.8919(2) 0.9144(2) 0.0407(8) Uani 1 1 d . . . . .
C4 C 0.3573(4) 0.9299(2) 0.8419(2) 0.0456(8) Uani 1 1 d . . . . .
H4 H 0.3284 0.9832 0.8378 0.055 Uiso 1 1 calc R U . . .
C5 C 0.4038(4) 0.8896(2) 0.7752(2) 0.0454(8) Uani 1 1 d . . . . .
H5 H 0.4060 0.9163 0.7257 0.054 Uiso 1 1 calc R U . . .
C6 C 0.2965(4) 0.9326(2) 0.9837(2) 0.0420(8) Uani 1 1 d . . . . .
C7 C 0.2501(4) 1.0095(2) 0.9899(2) 0.0388(7) Uani 1 1 d . . . . .
H7 H 0.2508 1.0491 0.9503 0.047 Uiso 1 1 calc R U . . .
C8 C 0.2020(4) 1.0161(2) 1.0672(2) 0.0418(8) Uani 1 1 d . . . . .
C9 C 0.1470(4) 1.0851(2) 1.1081(2) 0.0403(8) Uani 1 1 d . . . . .
C10 C 0.1006(5) 1.0824(2) 1.1852(2) 0.0481(8) Uani 1 1 d . . . . .
H10 H 0.1002 1.0335 1.2130 0.058 Uiso 1 1 calc R U . . .
C11 C 0.0547(4) 1.1518(2) 1.2217(2) 0.0490(9) Uani 1 1 d . . . . .
H11 H 0.0219 1.1487 1.2743 0.059 Uiso 1 1 calc R U . . .
C12 C 0.0967(4) 1.2256(2) 1.1109(2) 0.0472(8) Uani 1 1 d . . . . .
H12 H 0.0956 1.2754 1.0847 0.057 Uiso 1 1 calc R U . . .
C13 C 0.1420(4) 1.1582(2) 1.0700(2) 0.0459(8) Uani 1 1 d . . . . .
H13 H 0.1694 1.1622 1.0163 0.055 Uiso 1 1 calc R U . . .
C14 C 0.1357(4) 0.6955(2) 0.5963(2) 0.0456(8) Uani 1 1 d . . . . .
C15 C 0.0102(4) 0.6499(2) 0.5255(2) 0.0450(8) Uani 1 1 d . . . . .
C16 C -0.1583(4) 0.6502(2) 0.5187(2) 0.0438(8) Uani 1 1 d . . . . .
H16 H -0.1955 0.6867 0.5558 0.053 Uiso 1 1 calc R U . . .
C17 C -0.2778(4) 0.5974(2) 0.4578(2) 0.0425(8) Uani 1 1 d . . . . .
C18 C -0.4540(4) 0.5943(2) 0.4524(2) 0.0497(9) Uani 1 1 d . . . . .
H18 H -0.4934 0.6338 0.4852 0.060 Uiso 1 1 calc R U . . .
C19 C -0.5663(4) 0.5347(2) 0.4002(2) 0.0504(9) Uani 1 1 d . . . . .
H19 H -0.6836 0.5334 0.3969 0.060 Uiso 1 1 calc R U . . .
C20 C -0.5115(4) 0.4746(2) 0.3506(2) 0.0443(8) Uani 1 1 d . . . . .
C21 C -0.6364(4) 0.4032(2) 0.3041(2) 0.0458(8) Uani 1 1 d . . . . .
C22 C -0.3410(4) 0.4810(2) 0.3508(2) 0.0446(8) Uani 1 1 d . . . . .
H22 H -0.3037 0.4433 0.3149 0.054 Uiso 1 1 calc R U . . .
C23 C -0.2218(4) 0.5421(2) 0.4033(2) 0.0428(8) Uani 1 1 d . . . . .
C24 C -0.0456(4) 0.5482(2) 0.4063(2) 0.0495(9) Uani 1 1 d . . . . .
H24 H -0.0063 0.5154 0.3668 0.059 Uiso 1 1 calc R U . . .
C25 C 0.0663(4) 0.6000(2) 0.4649(2) 0.0504(9) Uani 1 1 d . . . . .
H25 H 0.1836 0.6034 0.4660 0.060 Uiso 1 1 calc R U . . .
C26 C 0.1432(5) 0.5966(3) 0.8625(3) 0.0631(11) Uani 1 1 d D . . . .
C27 C 0.2539(14) 0.5541(8) 0.9242(7) 0.055(3) Uani 0.5 1 d D . P A 2
C28 C 0.4079(13) 0.5493(6) 0.9071(7) 0.058(2) Uani 0.5 1 d D . P A 2
H28 H 0.4387 0.5671 0.8571 0.069 Uiso 0.5 1 calc R U P A 2
C29 C 0.5251(16) 0.5163(9) 0.9669(12) 0.058(4) Uani 0.5 1 d . . P A 2
C30 C 0.2081(14) 0.5225(6) 0.9965(6) 0.070(3) Uani 0.5 1 d D . P A 2
H30 H 0.0983 0.5249 1.0069 0.084 Uiso 0.5 1 calc R U P A 2
C31 C 0.3163(12) 0.4881(6) 1.0533(6) 0.070(2) Uani 0.5 1 d . U P A 2
H31 H 0.2851 0.4687 1.1027 0.084 Uiso 0.5 1 calc R U P A 2
C32 C 0.6432(5) 0.8626(3) 0.5966(3) 0.0631(11) Uani 1 1 d D . . . .
C33 C 0.7527(14) 0.9240(7) 0.5534(8) 0.052(3) Uani 0.5 1 d D U P B 1
C34 C 0.7083(13) 0.9992(6) 0.5228(6) 0.067(2) Uani 0.5 1 d . . P B 1
H34 H 0.6012 1.0119 0.5276 0.080 Uiso 0.5 1 calc R U P B 1
C35 C 0.8151(12) 1.0523(6) 0.4875(6) 0.070(2) Uani 0.5 1 d . . P B 1
H35 H 0.7821 1.1013 0.4681 0.085 Uiso 0.5 1 calc R U P B 1
C36 C 0.9067(12) 0.9077(6) 0.5492(5) 0.053(2) Uani 0.5 1 d . . P B 1
H36 H 0.9334 0.8566 0.5662 0.064 Uiso 0.5 1 calc R U P B 1
C37 C 1.031(2) 0.9642(11) 0.5203(9) 0.054(4) Uani 0.5 1 d . . P B 1
C27A C 0.3020(10) 0.5646(8) 0.8987(6) 0.053(3) Uani 0.5 1 d D . P A 1
C28A C 0.4474(11) 0.5678(6) 0.8655(5) 0.052(2) Uani 0.5 1 d D . P A 1
H28A H 0.4554 0.5916 0.8149 0.062 Uiso 0.5 1 calc R U P A 1
C29A C 0.5785(10) 0.5365(5) 0.9061(5) 0.0509(18) Uani 0.5 1 d . . P A 1
H29A H 0.6774 0.5389 0.8827 0.061 Uiso 0.5 1 calc R U P A 1
C30A C 0.2923(10) 0.5326(5) 0.9715(6) 0.051(2) Uani 0.5 1 d D . P A 1
H30A H 0.1911 0.5323 0.9925 0.061 Uiso 0.5 1 calc R U P A 1
C31A C 0.4268(19) 0.4982(11) 1.0208(12) 0.060(3) Uani 0.5 1 d . U P A 1
C33A C 0.8022(11) 0.9005(7) 0.5658(8) 0.049(2) Uani 0.5 1 d D U P B 2
C34A C 0.7896(12) 0.9719(7) 0.5321(6) 0.055(2) Uani 0.5 1 d . . P B 2
H34A H 0.6878 0.9930 0.5277 0.065 Uiso 0.5 1 calc R U P B 2
C35A C 0.936(2) 1.0172(11) 0.5019(8) 0.049(3) Uani 0.5 1 d . . P B 2
C36A C 0.9470(11) 0.8655(6) 0.5678(6) 0.053(2) Uani 0.5 1 d . . P B 2
H36A H 0.9532 0.8141 0.5902 0.063 Uiso 0.5 1 calc R U P B 2
C37A C 1.0801(11) 0.9066(5) 0.5367(5) 0.0535(19) Uani 0.5 1 d . . P B 2
H37A H 1.1817 0.8854 0.5405 0.064 Uiso 0.5 1 calc R U P B 2

loop_
_atom_site_aniso_label
_atom_site_aniso_U_11
_atom_site_aniso_U_22
_atom_site_aniso_U_33
_atom_site_aniso_U_23
_atom_site_aniso_U_13
_atom_site_aniso_U_12
Zn1 0.0271(2) 0.0536(3) 0.0615(3) -0.0128(2) 0.01132(18) 0.00750(17)
Zn2 0.0268(2) 0.0593(3) 0.0555(3) -0.0130(2) 0.00756(18) 0.01172(18)
O1 0.0259(12) 0.0608(15) 0.0609(15) -0.0134(12) 0.0100(11) 0.0052(10)
O2 0.0340(13) 0.0736(17) 0.0556(15) -0.0168(13) 0.0121(12) 0.0080(12)
O3 0.0326(13) 0.0501(14) 0.0766(18) -0.0184(13) 0.0059(12) 0.0104(11)
O4 0.0261(12) 0.0567(15) 0.0646(16) -0.0110(12) 0.0068(11) 0.0105(10)
O5 0.0418(15) 0.0680(18) 0.0680(18) -0.0056(15) 0.0048(13) 0.0202(13)
O6 0.082(2) 0.0745(19) 0.0643(18) 0.0091(15) 0.0154(16) 0.0370(17)
O7 0.0424(15) 0.0661(18) 0.0708(18) -0.0059(15) 0.0171(13) 0.0061(13)
O8 0.085(2) 0.0610(18) 0.079(2) 0.0101(16) 0.0383(18) 0.0164(16)
N1 0.0257(14) 0.0455(16) 0.0557(18) -0.0048(14) 0.0086(12) 0.0090(12)
N2 0.059(2) 0.0527(18) 0.0563(19) 0.0015(16) 0.0168(16) 0.0136(15)
N3 0.060(2) 0.0527(19) 0.0559(19) 0.0028(16) 0.0161(16) 0.0153(16)
N4 0.0277(14) 0.0538(18) 0.0475(17) -0.0057(14) 0.0073(12) 0.0078(12)
C1 0.0351(19) 0.0448(19) 0.068(3) -0.0046(19) 0.0064(17) 0.0107(15)
C2 0.046(2) 0.049(2) 0.053(2) -0.0004(17) 0.0085(17) 0.0167(17)
C3 0.0248(16) 0.0434(18) 0.051(2) -0.0051(16) 0.0051(14) 0.0044(14)
C4 0.043(2) 0.0359(17) 0.059(2) -0.0049(16) 0.0126(17) 0.0101(15)
C5 0.0387(19) 0.0462(19) 0.052(2) -0.0032(16) 0.0140(16) 0.0083(15)
C6 0.0306(17) 0.0434(19) 0.050(2) -0.0010(16) 0.0060(15) 0.0047(14)
C7 0.0271(16) 0.0418(18) 0.0472(19) 0.0000(15) 0.0074(14) 0.0066(13)
C8 0.0266(16) 0.0461(19) 0.052(2) -0.0005(16) 0.0073(14) 0.0051(14)
C9 0.0238(16) 0.049(2) 0.0471(19) -0.0031(16) 0.0078(14) 0.0055(14)
C10 0.043(2) 0.052(2) 0.050(2) -0.0016(17) 0.0128(16) 0.0091(16)
C11 0.0376(19) 0.061(2) 0.049(2) -0.0081(18) 0.0152(16) 0.0073(17)
C12 0.040(2) 0.053(2) 0.049(2) -0.0027(17) 0.0084(16) 0.0135(16)
C13 0.043(2) 0.055(2) 0.0417(19) 0.0004(17) 0.0107(15) 0.0150(16)
C14 0.0303(18) 0.052(2) 0.054(2) -0.0078(17) 0.0092(15) 0.0090(15)
C15 0.0290(17) 0.052(2) 0.052(2) -0.0068(16) 0.0080(15) 0.0064(15)
C16 0.0318(17) 0.053(2) 0.0473(19) -0.0083(16) 0.0102(15) 0.0125(15)
C17 0.0340(18) 0.0491(19) 0.0476(19) 0.0001(16) 0.0123(15) 0.0136(15)
C18 0.0361(19) 0.062(2) 0.051(2) -0.0114(18) 0.0078(16) 0.0180(17)
C19 0.0305(18) 0.061(2) 0.062(2) -0.0063(18) 0.0096(16) 0.0162(16)
C20 0.0315(17) 0.0467(19) 0.054(2) -0.0073(16) 0.0070(15) 0.0096(15)
C21 0.0333(18) 0.055(2) 0.049(2) -0.0044(17) 0.0091(15) 0.0108(16)
C22 0.0333(18) 0.0448(19) 0.057(2) -0.0086(16) 0.0127(16) 0.0111(15)
C23 0.0312(17) 0.0475(19) 0.052(2) 0.0001(16) 0.0124(15) 0.0107(15)
C24 0.0352(19) 0.052(2) 0.063(2) -0.0135(18) 0.0174(17) 0.0115(16)
C25 0.0303(18) 0.057(2) 0.063(2) -0.0109(18) 0.0155(16) 0.0053(16)
C26 0.056(3) 0.056(2) 0.075(3) -0.013(2) -0.003(2) 0.024(2)
C27 0.067(8) 0.060(7) 0.044(7) 0.019(5) -0.004(6) 0.038(6)
C28 0.049(6) 0.054(5) 0.073(7) 0.014(5) 0.001(5) 0.027(5)
C29 0.042(7) 0.055(7) 0.084(8) 0.003(5) 0.024(7) 0.012(5)
C30 0.050(6) 0.083(7) 0.088(7) 0.033(6) 0.011(5) 0.037(5)
C31 0.061(5) 0.079(5) 0.083(6) 0.020(4) 0.036(5) 0.024(4)
C32 0.057(3) 0.074(3) 0.054(2) -0.011(2) 0.023(2) -0.006(2)
C33 0.059(6) 0.048(7) 0.052(5) 0.018(4) 0.015(5) 0.010(4)
C34 0.050(5) 0.079(7) 0.082(7) 0.027(5) 0.029(5) 0.017(5)
C35 0.067(6) 0.071(6) 0.091(7) 0.034(5) 0.034(5) 0.031(5)
C36 0.041(5) 0.063(6) 0.061(5) 0.012(5) 0.025(4) 0.012(5)
C37 0.080(9) 0.063(9) 0.038(7) 0.032(5) 0.027(5) 0.038(7)
C27A 0.078(9) 0.047(5) 0.037(6) 0.003(4) 0.019(5) 0.009(6)
C28A 0.058(6) 0.067(6) 0.037(4) 0.008(4) 0.021(4) 0.019(4)
C29A 0.049(5) 0.063(5) 0.051(4) 0.014(4) 0.020(4) 0.024(4)
C30A 0.028(4) 0.056(5) 0.068(6) -0.007(5) 0.022(5) 0.000(4)
C31A 0.054(6) 0.070(6) 0.075(6) 0.011(5) 0.042(5) 0.033(5)
C33A 0.059(7) 0.045(6) 0.048(5) 0.014(4) 0.012(5) 0.014(4)
C34A 0.046(5) 0.061(6) 0.064(6) 0.001(5) 0.009(5) 0.033(5)
C35A 0.069(8) 0.059(8) 0.031(7) 0.017(5) 0.026(5) 0.026(6)
C36A 0.054(5) 0.046(5) 0.063(5) 0.005(4) 0.016(4) 0.019(4)
C37A 0.056(5) 0.054(5) 0.062(5) 0.021(4) 0.024(4) 0.024(4)

loop_
_atom_type_symbol
_atom_type_description
_atom_type_scat_dispersion_real
_atom_type_scat_dispersion_imag
_atom_type_scat_source
C C 0.0033 0.0016 'International Tables Vol C Tables 4.2.6.8 and 6.1.1.4'
H H 0.0000 0.0000 'International Tables Vol C Tables 4.2.6.8 and 6.1.1.4'
N N 0.0061 0.0033 'International Tables Vol C Tables 4.2.6.8 and 6.1.1.4'
O O 0.0106 0.0060 'International Tables Vol C Tables 4.2.6.8 and 6.1.1.4'
Zn Zn 0.2839 1.4301 'International Tables Vol C Tables 4.2.6.8 and 6.1.1.4'

loop_
_geom_angle_atom_site_label_1
_geom_angle_atom_site_label_2
_geom_angle_atom_site_label_3
_geom_angle
_geom_angle_site_symmetry_1
_geom_angle_site_symmetry_3
O7 Zn1 O1 107.93(11) . .
O7 Zn1 N1 121.53(12) . .
O1 Zn1 N1 118.80(10) . .
O7 Zn1 O3 95.95(12) . 2_566
O1 Zn1 O3 108.22(10) . 2_566
N1 Zn1 O3 100.51(11) . 2_566
O7 Zn1 C32 27.91(13) . .
O1 Zn1 C32 101.39(12) . .
N1 Zn1 C32 105.99(13) . .
O3 Zn1 C32 123.19(14) 2_566 .
O5 Zn2 O4 107.72(11) . 2_466
O5 Zn2 N4 121.50(12) . 2_577
O4 Zn2 N4 118.86(10) 2_466 2_577
O5 Zn2 O2 96.00(12) . .
O4 Zn2 O2 108.45(11) 2_466 .
N4 Zn2 O2 100.52(11) 2_577 .
O5 Zn2 C26 27.82(12) . .
O4 Zn2 C26 101.21(12) 2_466 .
N4 Zn2 C26 105.94(13) 2_577 .
O2 Zn2 C26 123.13(14) . .
C14 O1 Zn1 126.9(2) . .
C14 O2 Zn2 133.6(2) . .
C21 O3 Zn1 134.1(3) . 2_566
C21 O4 Zn2 125.8(2) . 2_466
C26 O5 Zn2 106.1(2) . .
C32 O7 Zn1 106.1(2) . .
C1 N1 C5 117.9(3) . .
C1 N1 Zn1 121.0(2) . .
C5 N1 Zn1 120.8(2) . .
N3 N2 C6 108.1(3) . .
N2 N3 C8 108.3(3) . .
C11 N4 C12 118.4(3) . .
C11 N4 Zn2 120.9(2) . 2_577
C12 N4 Zn2 120.4(2) . 2_577
N1 C1 C2 122.8(3) . .
N1 C1 H1 118.6 . .
C2 C1 H1 118.6 . .
C3 C2 C1 119.5(3) . .
C3 C2 H2 120.3 . .
C1 C2 H2 120.3 . .
C4 C3 C2 117.8(3) . .
C4 C3 C6 119.8(3) . .
C2 C3 C6 122.4(3) . .
C3 C4 C5 119.7(3) . .
C3 C4 H4 120.2 . .
C5 C4 H4 120.2 . .
N1 C5 C4 122.4(3) . .
N1 C5 H5 118.8 . .
C4 C5 H5 118.8 . .
N2 C6 C7 109.7(3) . .
N2 C6 C3 121.6(3) . .
C7 C6 C3 128.6(3) . .
C6 C7 C8 104.8(3) . .
C6 C7 H7 127.6 . .
C8 C7 H7 127.6 . .
N3 C8 C7 109.1(3) . .
N3 C8 C9 121.7(3) . .
C7 C8 C9 129.1(3) . .
C10 C9 C13 117.3(3) . .
C10 C9 C8 122.8(3) . .
C13 C9 C8 119.9(3) . .
C9 C10 C11 119.6(4) . .
C9 C10 H10 120.2 . .
C11 C10 H10 120.2 . .
N4 C11 C10 122.9(3) . .
N4 C11 H11 118.5 . .
C10 C11 H11 118.5 . .
N4 C12 C13 122.0(3) . .
N4 C12 H12 119.0 . .
C13 C12 H12 119.0 . .
C9 C13 C12 119.8(3) . .
C9 C13 H13 120.1 . .
C12 C13 H13 120.1 . .
O1 C14 O2 122.2(3) . .
O1 C14 C15 117.2(3) . .
O2 C14 C15 120.6(3) . .
C16 C15 C25 119.0(3) . .
C16 C15 C14 122.0(3) . .
C25 C15 C14 118.8(3) . .
C15 C16 C17 121.2(3) . .
C15 C16 H16 119.4 . .
C17 C16 H16 119.4 . .
C16 C17 C23 119.2(3) . .
C16 C17 C18 121.8(3) . .
C23 C17 C18 118.9(3) . .
C19 C18 C17 120.1(3) . .
C19 C18 H18 120.0 . .
C17 C18 H18 120.0 . .
C18 C19 C20 121.3(3) . .
C18 C19 H19 119.3 . .
C20 C19 H19 119.3 . .
C22 C20 C19 118.9(3) . .
C22 C20 C21 121.3(3) . .
C19 C20 C21 119.7(3) . .
O3 C21 O4 123.8(3) . .
O3 C21 C20 120.5(3) . .
O4 C21 C20 115.7(3) . .
C20 C22 C23 121.1(3) . .
C20 C22 H22 119.4 . .
C23 C22 H22 119.4 . .
C22 C23 C17 119.3(3) . .
C22 C23 C24 122.0(3) . .
C17 C23 C24 118.6(3) . .
C25 C24 C23 120.7(3) . .
C25 C24 H24 119.7 . .
C23 C24 H24 119.7 . .
C24 C25 C15 120.7(3) . .
C24 C25 H25 119.6 . .
C15 C25 H25 119.6 . .
O6 C26 O5 122.5(4) . .
O6 C26 C27A 132.8(5) . .
O5 C26 C27A 104.6(5) . .
O6 C26 C27 109.1(6) . .
O5 C26 C27 128.4(6) . .
O6 C26 Zn2 76.6(2) . .
O5 C26 Zn2 46.08(17) . .
C27A C26 Zn2 150.0(5) . .
C27 C26 Zn2 173.8(6) . .
C28 C27 C30 119.4(8) . .
C28 C27 C26 115.7(9) . .
C30 C27 C26 124.9(8) . .
C27 C28 C29 118.5(11) . .
C27 C28 H28 120.7 . .
C29 C28 H28 120.7 . .
C29 C29 C31 122.5(15) 2_667 2_667
C29 C29 C28 120.3(14) 2_667 .
C31 C29 C28 116.8(15) 2_667 .
C31 C30 C27 123.0(9) . .
C31 C30 H30 118.5 . .
C27 C30 H30 118.5 . .
C30 C31 C29 115.9(11) . 2_667
C30 C31 H31 122.1 . .
C29 C31 H31 122.1 2_667 .
O8 C32 O7 122.8(3) . .
O8 C32 C33 108.5(6) . .
O7 C32 C33 128.7(6) . .
O8 C32 C33A 131.5(6) . .
O7 C32 C33A 105.6(6) . .
O8 C32 Zn1 77.0(2) . .
O7 C32 Zn1 45.95(17) . .
C33 C32 Zn1 174.2(6) . .
C33A C32 Zn1 150.6(5) . .
C36 C33 C34 118.9(7) . .
C36 C33 C32 115.7(9) . .
C34 C33 C32 125.3(8) . .
C35 C34 C33 121.9(9) . .
C35 C34 H34 119.1 . .
C33 C34 H34 119.1 . .
C37 C35 C34 120.4(11) 2_776 .
C37 C35 H35 119.8 2_776 .
C34 C35 H35 119.8 . .
C33 C36 C37 122.4(11) . .
C33 C36 H36 118.8 . .
C37 C36 H36 118.8 . .
C35 C37 C36 123.4(13) 2_776 .
C35 C37 C37 120.1(15) 2_776 2_776
C36 C37 C37 115.1(18) . 2_776
C30A C27A C28A 120.2(7) . .
C30A C27A C26 112.8(7) . .
C28A C27A C26 127.0(7) . .
C29A C28A C27A 119.5(8) . .
C29A C28A H28A 120.2 . .
C27A C28A H28A 120.2 . .
C28A C29A C31A 122.4(9) . 2_667
C28A C29A H29A 118.8 . .
C31A C29A H29A 118.8 2_667 .
C27A C30A C31A 124.7(10) . .
C27A C30A H30A 117.6 . .
C31A C30A H30A 117.6 . .
C29A C31A C30A 126.8(12) 2_667 .
C29A C31A C31A 122.2(15) 2_667 2_667
C30A C31A C31A 110.9(18) . 2_667
C34A C33A C36A 121.2(7) . .
C34A C33A C32 113.1(9) . .
C36A C33A C32 125.7(8) . .
C33A C34A C35A 119.3(11) . .
C33A C34A H34A 120.4 . .
C35A C34A H34A 120.4 . .
C35A C35A C37A 120.3(15) 2_776 2_776
C35A C35A C34A 119.7(19) 2_776 .
C37A C35A C34A 119.1(13) 2_776 .
C37A C36A C33A 119.0(8) . .
C37A C36A H36A 120.5 . .
C33A C36A H36A 120.5 . .
C36A C37A C35A 119.6(9) . 2_776
C36A C37A H37A 120.2 . .
C35A C37A H37A 120.2 2_776 .

loop_
_geom_bond_atom_site_label_1
_geom_bond_atom_site_label_2
_geom_bond_distance
_geom_bond_site_symmetry_2
Zn1 O7 1.942(3) .
Zn1 O1 1.948(2) .
Zn1 N1 2.009(3) .
Zn1 O3 2.023(3) 2_566
Zn1 C32 2.596(4) .
Zn2 O5 1.948(3) .
Zn2 O4 1.954(2) 2_466
Zn2 N4 2.007(3) 2_577
Zn2 O2 2.019(3) .
Zn2 C26 2.598(4) .
O1 C14 1.272(4) .
O2 C14 1.276(4) .
O3 C21 1.264(4) .
O3 Zn1 2.023(3) 2_566
O4 C21 1.272(4) .
O4 Zn2 1.954(2) 2_466
O5 C26 1.262(5) .
O6 C26 1.246(5) .
O7 C32 1.265(5) .
O8 C32 1.252(5) .
N1 C1 1.335(5) .
N1 C5 1.346(4) .
N2 N3 1.354(4) .
N2 C6 1.356(4) .
N3 C8 1.357(4) .
N4 C11 1.329(5) .
N4 C12 1.343(4) .
N4 Zn2 2.008(3) 2_577
C1 C2 1.386(5) .
C1 H1 0.9500 .
C2 C3 1.386(5) .
C2 H2 0.9500 .
C3 C4 1.385(5) .
C3 C6 1.465(5) .
C4 C5 1.385(5) .
C4 H4 0.9500 .
C5 H5 0.9500 .
C6 C7 1.382(5) .
C7 C8 1.397(5) .
C7 H7 0.9500 .
C8 C9 1.456(5) .
C9 C10 1.386(5) .
C9 C13 1.395(5) .
C10 C11 1.391(5) .
C10 H10 0.9500 .
C11 H11 0.9500 .
C12 C13 1.395(5) .
C12 H12 0.9500 .
C13 H13 0.9500 .
C14 C15 1.479(5) .
C15 C16 1.367(4) .
C15 C25 1.434(5) .
C16 C17 1.406(5) .
C16 H16 0.9500 .
C17 C23 1.419(5) .
C17 C18 1.423(5) .
C18 C19 1.362(5) .
C18 H18 0.9500 .
C19 C20 1.419(5) .
C19 H19 0.9500 .
C20 C22 1.382(5) .
C20 C21 1.489(5) .
C22 C23 1.405(5) .
C22 H22 0.9500 .
C23 C24 1.422(5) .
C24 C25 1.349(5) .
C24 H24 0.9500 .
C25 H25 0.9500 .
C26 C27A 1.527(6) .
C26 C27 1.527(6) .
C27 C28 1.352(10) .
C27 C30 1.411(11) .
C28 C29 1.450(17) .
C28 H28 0.9500 .
C29 C29 1.34(4) 2_667
C29 C31 1.407(16) 2_667
C30 C31 1.391(13) .
C30 H30 0.9500 .
C31 C29 1.407(16) 2_667
C31 H31 0.9500 .
C32 C33 1.526(6) .
C32 C33A 1.527(6) .
C33 C36 1.346(13) .
C33 C34 1.443(14) .
C34 C35 1.358(12) .
C34 H34 0.9500 .
C35 C37 1.36(2) 2_776
C35 H35 0.9500 .
C36 C37 1.426(17) .
C36 H36 0.9500 .
C37 C35 1.36(2) 2_776
C37 C37 1.51(3) 2_776
C27A C30A 1.349(10) .
C27A C28A 1.386(10) .
C28A C29A 1.360(12) .
C28A H28A 0.9500 .
C29A C31A 1.37(2) 2_667
C29A H29A 0.9500 .
C30A C31A 1.469(17) .
C30A H30A 0.9500 .
C31A C29A 1.37(2) 2_667
C31A C31A 1.47(3) 2_667
C33A C34A 1.341(12) .
C33A C36A 1.400(12) .
C34A C35A 1.476(17) .
C34A H34A 0.9500 .
C35A C35A 1.29(4) 2_776
C35A C37A 1.455(17) 2_776
C36A C37A 1.374(12) .
C36A H36A 0.9500 .
C37A C35A 1.455(17) 2_776
C37A H37A 0.9500 .

loop_
_geom_torsion_atom_site_label_1
_geom_torsion_atom_site_label_2
_geom_torsion_atom_site_label_3
_geom_torsion_atom_site_label_4
_geom_torsion
_geom_torsion_site_symmetry_1
_geom_torsion_site_symmetry_4
C6 N2 N3 C8 -0.7(4) . .
C5 N1 C1 C2 1.9(5) . .
Zn1 N1 C1 C2 -172.0(3) . .
N1 C1 C2 C3 -0.4(6) . .
C1 C2 C3 C4 -1.3(5) . .
C1 C2 C3 C6 177.4(3) . .
C2 C3 C4 C5 1.6(5) . .
C6 C3 C4 C5 -177.2(3) . .
C1 N1 C5 C4 -1.6(5) . .
Zn1 N1 C5 C4 172.3(3) . .
C3 C4 C5 N1 -0.1(5) . .
N3 N2 C6 C7 0.8(4) . .
N3 N2 C6 C3 -177.9(3) . .
C4 C3 C6 N2 175.3(3) . .
C2 C3 C6 N2 -3.4(5) . .
C4 C3 C6 C7 -3.1(5) . .
C2 C3 C6 C7 178.2(3) . .
N2 C6 C7 C8 -0.6(4) . .
C3 C6 C7 C8 178.0(3) . .
N2 N3 C8 C7 0.4(4) . .
N2 N3 C8 C9 -177.3(3) . .
C6 C7 C8 N3 0.1(4) . .
C6 C7 C8 C9 177.6(3) . .
N3 C8 C9 C10 -3.7(5) . .
C7 C8 C9 C10 179.1(3) . .
N3 C8 C9 C13 175.3(3) . .
C7 C8 C9 C13 -1.9(5) . .
C13 C9 C10 C11 -1.1(5) . .
C8 C9 C10 C11 177.9(3) . .
C12 N4 C11 C10 1.7(5) . .
Zn2 N4 C11 C10 -172.1(3) 2_577 .
C9 C10 C11 N4 -0.7(6) . .
C11 N4 C12 C13 -0.8(5) . .
Zn2 N4 C12 C13 173.1(3) 2_577 .
C10 C9 C13 C12 2.0(5) . .
C8 C9 C13 C12 -177.1(3) . .
N4 C12 C13 C9 -1.1(5) . .
Zn1 O1 C14 O2 5.1(5) . .
Zn1 O1 C14 C15 -175.4(2) . .
Zn2 O2 C14 O1 -110.4(4) . .
Zn2 O2 C14 C15 70.1(4) . .
O1 C14 C15 C16 -168.6(3) . .
O2 C14 C15 C16 10.9(6) . .
O1 C14 C15 C25 15.2(5) . .
O2 C14 C15 C25 -165.2(3) . .
C25 C15 C16 C17 5.3(5) . .
C14 C15 C16 C17 -170.8(3) . .
C15 C16 C17 C23 0.9(5) . .
C15 C16 C17 C18 177.1(3) . .
C16 C17 C18 C19 -171.1(3) . .
C23 C17 C18 C19 5.2(5) . .
C17 C18 C19 C20 0.2(6) . .
C18 C19 C20 C22 -5.1(6) . .
C18 C19 C20 C21 170.8(3) . .
Zn1 O3 C21 O4 -109.2(4) 2_566 .
Zn1 O3 C21 C20 70.4(4) 2_566 .
Zn2 O4 C21 O3 4.6(5) 2_466 .
Zn2 O4 C21 C20 -175.0(2) 2_466 .
C22 C20 C21 O3 11.0(6) . .
C19 C20 C21 O3 -164.8(4) . .
C22 C20 C21 O4 -169.4(3) . .
C19 C20 C21 O4 14.8(5) . .
C19 C20 C22 C23 4.3(5) . .
C21 C20 C22 C23 -171.4(3) . .
C20 C22 C23 C17 1.1(5) . .
C20 C22 C23 C24 178.1(3) . .
C16 C17 C23 C22 170.6(3) . .
C18 C17 C23 C22 -5.8(5) . .
C16 C17 C23 C24 -6.5(5) . .
C18 C17 C23 C24 177.1(3) . .
C22 C23 C24 C25 -171.0(4) . .
C17 C23 C24 C25 6.0(5) . .
C23 C24 C25 C15 0.2(6) . .
C16 C15 C25 C24 -5.9(6) . .
C14 C15 C25 C24 170.3(4) . .
Zn2 O5 C26 O6 5.2(5) . .
Zn2 O5 C26 C27A -172.3(6) . .
Zn2 O5 C26 C27 -176.3(8) . .
O6 C26 C27 C28 -173.4(9) . .
O5 C26 C27 C28 7.9(15) . .
C27A C26 C27 C28 -1.7(16) . .
O6 C26 C27 C30 5.0(15) . .
O5 C26 C27 C30 -173.7(9) . .
C27A C26 C27 C30 177(3) . .
C30 C27 C28 C29 -3.8(18) . .
C26 C27 C28 C29 174.7(10) . .
C27 C28 C29 C29 7(3) . 2_667
C27 C28 C29 C31 179.7(12) . 2_667
C28 C27 C30 C31 1.8(19) . .
C26 C27 C30 C31 -176.6(10) . .
C27 C30 C31 C29 -2.1(17) . 2_667
Zn1 O7 C32 O8 -5.0(5) . .
Zn1 O7 C32 C33 177.0(8) . .
Zn1 O7 C32 C33A 171.3(6) . .
O8 C32 C33 C36 172.5(9) . .
O7 C32 C33 C36 -9.3(16) . .
C33A C32 C33 C36 4.5(16) . .
O8 C32 C33 C34 -3.0(15) . .
O7 C32 C33 C34 175.2(9) . .
C33A C32 C33 C34 -171(4) . .
C36 C33 C34 C35 2.3(19) . .
C32 C33 C34 C35 177.7(10) . .
C33 C34 C35 C37 0.1(19) . 2_776
C34 C33 C36 C37 4(2) . .
C32 C33 C36 C37 -172.0(11) . .
C33 C36 C37 C35 -177.4(13) . 2_776
C33 C36 C37 C37 -11(2) . 2_776
O6 C26 C27A C30A 6.1(15) . .
O5 C26 C27A C30A -176.8(9) . .
C27 C26 C27A C30A -4.6(16) . .
Zn2 C26 C27A C30A 172.0(5) . .
O6 C26 C27A C28A -172.3(9) . .
O5 C26 C27A C28A 4.8(14) . .
C27 C26 C27A C28A 177(3) . .
Zn2 C26 C27A C28A -6(2) . .
C30A C27A C28A C29A 1.6(18) . .
C26 C27A C28A C29A 179.8(10) . .
C27A C28A C29A C31A -0.2(17) . 2_667
C28A C27A C30A C31A -1(2) . .
C26 C27A C30A C31A -179.3(11) . .
C27A C30A C31A C29A -178.5(14) . 2_667
C27A C30A C31A C31A -1(3) . 2_667
O8 C32 C33A C34A -9.1(15) . .
O7 C32 C33A C34A 175.0(9) . .
C33 C32 C33A C34A 6.1(17) . .
Zn1 C32 C33A C34A -172.3(6) . .
O8 C32 C33A C36A 173.4(9) . .
O7 C32 C33A C36A -2.5(14) . .
C33 C32 C33A C36A -171(3) . .
Zn1 C32 C33A C36A 10(2) . .
C36A C33A C34A C35A -4.3(19) . .
C32 C33A C34A C35A 178.1(9) . .
C33A C34A C35A C35A 9(2) . 2_776
C33A C34A C35A C37A 178.3(11) . 2_776
C34A C33A C36A C37A 2.0(18) . .
C32 C33A C36A C37A 179.2(9) . .
C33A C36A C37A C35A -3.6(15) . 2_776
